data_7021515
loop_
_publ_author_name
'Zhao, Jiong-Peng'
'Yang, Qian'
'Han, Song-De'
'Han, Jie'
'Zhao, Ran'
'Hu, Bo-Wen'
'Bu, Xian-He'

_publ_section_title
;
 A chiral 2p-3d heterometallic azido complex with
 2,6-pyridinedicarboxylate as the co-ligand showing magnetic order.
;
_journal_issue 23
_journal_name_full 'Dalton transactions (Cambridge, England : 2003)'
_journal_page_first 8201
_journal_page_last 8204
_journal_paper_doi 10.1039/c3dt50835h
_journal_volume 42
_journal_year 2013
_chemical_formula_sum 'C15 H10 Co2 N5 Na O9'
_chemical_formula_weight 545.13
_chemical_name_systematic
;
?
;
_space_group_IT_number 92
_symmetry_cell_setting tetragonal
_symmetry_space_group_name_Hall 'P 4abw 2nw'
_symmetry_space_group_name_H-M 'P 41 21 2'
_atom_sites_solution_hydrogens geom
_atom_sites_solution_primary direct
_atom_sites_solution_secondary difmap
_audit_creation_method SHELXL-97
_cell_angle_alpha 90.00
_cell_angle_beta 90.00
_cell_angle_gamma 90.00
_cell_formula_units_Z 4
_cell_length_a 10.4573(15)
_cell_length_b 10.4573(15)
_cell_length_c 17.728(4)
_cell_measurement_temperature 293(2)
_cell_volume 1938.6(6)
_computing_cell_refinement 'Bruker XSCANS'
_computing_data_collection 'Bruker XSCANS'
_computing_data_reduction 'Bruker SHELXTL'
_computing_molecular_graphics 'Bruker SHELXTL'
_computing_publication_material 'Bruker SHELXTL'
_computing_structure_refinement 'SHELXL-97 (Sheldrick, 1997)'
_computing_structure_solution 'SHELXS-97 (Sheldrick, 1990)'
_diffrn_ambient_temperature 293(2)
_diffrn_measured_fraction_theta_full 0.997
_diffrn_measured_fraction_theta_max 0.997
_diffrn_measurement_device_type 'Bruker P4'
_diffrn_measurement_method '\w scans'
_diffrn_radiation_monochromator graphite
_diffrn_radiation_source 'fine-focus sealed tube'
_diffrn_radiation_type MoK\a
_diffrn_radiation_wavelength 0.71073
_diffrn_reflns_av_R_equivalents 0.0583
_diffrn_reflns_av_sigmaI/netI 0.0286
_diffrn_reflns_limit_h_max 12
_diffrn_reflns_limit_h_min -12
_diffrn_reflns_limit_k_max 12
_diffrn_reflns_limit_k_min -12
_diffrn_reflns_limit_l_max 21
_diffrn_reflns_limit_l_min -21
_diffrn_reflns_number 17126
_diffrn_reflns_theta_full 25.00
_diffrn_reflns_theta_max 25.00
_diffrn_reflns_theta_min 3.01
_exptl_absorpt_coefficient_mu 1.796
_exptl_absorpt_correction_type none
_exptl_crystal_colour red
_exptl_crystal_density_diffrn 1.868
_exptl_crystal_density_method 'not measured'
_exptl_crystal_description block
_exptl_crystal_F_000 1088
_exptl_crystal_size_max 0.2
_exptl_crystal_size_mid 0.2
_exptl_crystal_size_min 0.2
_refine_diff_density_max 0.324
_refine_diff_density_min -0.250
_refine_diff_density_rms 0.063
_refine_ls_abs_structure_details 'Flack H D (1983), Acta Cryst. A39, 876-881'
_refine_ls_abs_structure_Flack 0.03(3)
_refine_ls_extinction_method none
_refine_ls_goodness_of_fit_ref 1.203
_refine_ls_hydrogen_treatment constr
_refine_ls_matrix_type full
_refine_ls_number_parameters 154
_refine_ls_number_reflns 1722
_refine_ls_number_restraints 6
_refine_ls_restrained_S_all 1.201
_refine_ls_R_factor_all 0.0377
_refine_ls_R_factor_gt 0.0354
_refine_ls_shift/su_max 0.002
_refine_ls_shift/su_mean 0.000
_refine_ls_structure_factor_coef Fsqd
_refine_ls_weighting_details 'calc w=1/[\s^2^(Fo^2^)+(0.0126P)^2^+2.4459P] where P=(Fo^2^+2Fc^2^)/3'
_refine_ls_weighting_scheme calc
_refine_ls_wR_factor_gt 0.0633
_refine_ls_wR_factor_ref 0.0640
_reflns_number_gt 1665
_reflns_number_total 1722
_reflns_threshold_expression >2sigma(I)
_cod_data_source_file c3dt50835h.txt
_cod_data_source_block 1
_cod_depositor_comments
;
The following automatic conversions were performed:

'_symmetry_cell_setting' value 'Tetragonal' changed to 'tetragonal'
according to /home/saulius/struct/CIF-dictionaries/cif_core.dic
dictionary named 'cif_core.dic' version 2.4.2 from 2011-04-26.

Automatic conversion script
Id: cif_fix_values 1891 2012-01-12 08:04:46Z andrius 
;
_cod_original_cell_volume 1938.7(5)
_cod_original_sg_symbol_H-M P4(1)2(1)2
_cod_database_code 7021515

loop_
_symmetry_equiv_pos_as_xyz
'x, y, z'
'-x, -y, z+1/2'
'-y+1/2, x+1/2, z+1/4'
'y+1/2, -x+1/2, z+3/4'
'-x+1/2, y+1/2, -z+1/4'
'x+1/2, -y+1/2, -z+3/4'
'y, x, -z'
'-y, -x, -z+1/2'

loop_
_atom_site_label
_atom_site_type_symbol
_atom_site_fract_x
_atom_site_fract_y
_atom_site_fract_z
_atom_site_U_iso_or_equiv
_atom_site_adp_type
_atom_site_occupancy
_atom_site_symmetry_multiplicity
_atom_site_calc_flag
_atom_site_refinement_flags
Co1 Co 0.94199(5) 0.71321(5) 0.81889(3) 0.02007(13) Uani 1 1 d .
O3 O 1.0517(2) 0.6612(2) 0.71924(13) 0.0230(6) Uani 1 1 d .
C7 C 0.9920(4) 0.6629(4) 0.65765(18) 0.0233(8) Uani 1 1 d .
N1 N 0.8163(3) 0.7350(3) 0.73144(15) 0.0209(7) Uani 1 1 d .
C2 C 0.6998(4) 0.7801(5) 0.7445(2) 0.0332(10) Uani 1 1 d .
C1 C 0.6720(4) 0.7975(4) 0.8281(2) 0.0326(10) Uani 1 1 d .
C3 C 0.8554(3) 0.7095(5) 0.66188(19) 0.0301(10) Uani 1 1 d .
O2 O 0.7652(3) 0.7901(3) 0.87153(13) 0.0301(7) Uani 1 1 d .
N3 N 1.0514(4) 0.9486(4) 0.7500 0.0460(14) Uani 1 2 d S
N2 N 1.0093(4) 0.9061(4) 0.8064(2) 0.0545(12) Uani 1 1 d .
C6 C 0.6156(4) 0.8068(6) 0.6874(3) 0.0659(18) Uani 1 1 d .
H6A H 0.5354 0.8418 0.6970 0.061(15) Uiso 1 1 calc R
C4 C 0.7756(5) 0.7300(7) 0.6013(2) 0.072(2) Uani 1 1 d .
H4A H 0.8022 0.7110 0.5525 0.060(15) Uiso 1 1 calc R
C5 C 0.6553(5) 0.7793(8) 0.6145(3) 0.101(3) Uani 1 1 d .
H5A H 0.6003 0.7942 0.5742 0.090(19) Uiso 1 1 calc R
O1 O 0.5590(3) 0.8179(4) 0.84517(16) 0.0706(13) Uani 1 1 d .
O4 O 1.0320(3) 0.6325(3) 0.59345(13) 0.0302(7) Uani 1 1 d .
Na1 Na 1.2802(2) 0.7198(2) 0.7500 0.0446(6) Uani 1 2 d S
C8 C 1.5225(7) 0.4775(7) 0.7500 0.100(4) Uani 1 2 d S
H8A H 1.5757 0.4487 0.7907 0.120 Uiso 0.50 1 d PR
H8B H 1.4719 0.4088 0.7305 0.120 Uiso 0.50 1 d PR
H8C H 1.5753 0.5125 0.7107 0.120 Uiso 0.50 1 d PR
O5 O 1.4433(8) 0.5703(8) 0.7763(3) 0.067(2) Uani 0.50 1 d PU
H5 H 1.4587 0.5474 0.8214 0.081 Uiso 0.50 1 d PR

loop_
_atom_site_aniso_label
_atom_site_aniso_U_11
_atom_site_aniso_U_22
_atom_site_aniso_U_33
_atom_site_aniso_U_23
_atom_site_aniso_U_13
_atom_site_aniso_U_12
Co1 0.0151(3) 0.0314(3) 0.0137(2) 0.0017(2) 0.0001(2) -0.0013(2)
O3 0.0193(13) 0.0341(15) 0.0157(13) 0.0002(10) -0.0003(11) 0.0054(13)
C7 0.025(2) 0.030(2) 0.0147(18) 0.0034(16) 0.0039(16) -0.0006(17)
N1 0.0146(16) 0.035(2) 0.0134(15) 0.0053(13) 0.0016(12) 0.0029(15)
C2 0.019(2) 0.059(3) 0.0221(19) 0.015(2) 0.0083(17) 0.010(2)
C1 0.033(2) 0.043(3) 0.022(2) 0.014(2) 0.0108(19) 0.017(2)
C3 0.019(2) 0.056(3) 0.0152(19) 0.0053(19) -0.0009(15) 0.002(2)
O2 0.0308(16) 0.0425(17) 0.0170(13) 0.0007(13) 0.0036(12) 0.0105(15)
N3 0.035(2) 0.035(2) 0.067(4) -0.008(2) -0.008(2) -0.007(3)
N2 0.060(3) 0.048(3) 0.056(3) -0.016(2) 0.013(2) -0.022(2)
C6 0.022(2) 0.145(6) 0.031(3) 0.019(3) 0.001(2) 0.032(3)
C4 0.036(3) 0.166(7) 0.013(2) 0.001(3) -0.005(2) 0.024(4)
C5 0.036(3) 0.240(9) 0.026(3) 0.021(4) -0.010(2) 0.048(5)
O1 0.0361(18) 0.138(4) 0.0379(18) 0.041(2) 0.0253(16) 0.040(2)
O4 0.0287(17) 0.0450(18) 0.0170(14) -0.0011(12) 0.0044(11) 0.0044(13)
Na1 0.0557(10) 0.0557(10) 0.0224(12) 0.0066(8) 0.0066(8) 0.0001(16)
C8 0.098(6) 0.098(6) 0.104(8) -0.043(5) -0.043(5) 0.040(7)
O5 0.079(5) 0.077(6) 0.047(5) -0.018(4) -0.019(5) 0.032(5)

loop_
_atom_type_symbol
_atom_type_description
_atom_type_scat_dispersion_real
_atom_type_scat_dispersion_imag
_atom_type_scat_source
C C 0.0033 0.0016 'International Tables Vol C Tables 4.2.6.8 and 6.1.1.4'
H H 0.0000 0.0000 'International Tables Vol C Tables 4.2.6.8 and 6.1.1.4'
N N 0.0061 0.0033 'International Tables Vol C Tables 4.2.6.8 and 6.1.1.4'
O O 0.0106 0.0060 'International Tables Vol C Tables 4.2.6.8 and 6.1.1.4'
Co Co 0.3494 0.9721 'International Tables Vol C Tables 4.2.6.8 and 6.1.1.4'
Na Na 0.0362 0.0249 'International Tables Vol C Tables 4.2.6.8 and 6.1.1.4'

loop_
_geom_angle_atom_site_label_1
_geom_angle_atom_site_label_2
_geom_angle_atom_site_label_3
_geom_angle
_geom_angle_site_symmetry_1
_geom_angle_site_symmetry_3
O1 Co1 N1 176.63(15) 6_566 .
O1 Co1 O4 85.50(13) 6_566 3_645
N1 Co1 O4 91.12(12) . 3_645
O1 Co1 N2 91.77(17) 6_566 .
N1 Co1 N2 91.57(16) . .
O4 Co1 N2 173.20(13) 3_645 .
O1 Co1 O3 104.93(13) 6_566 .
N1 Co1 O3 75.58(10) . .
O4 Co1 O3 97.98(10) 3_645 .
N2 Co1 O3 88.75(13) . .
O1 Co1 O2 104.50(13) 6_566 .
N1 Co1 O2 75.14(11) . .
O4 Co1 O2 86.02(11) 3_645 .
N2 Co1 O2 88.64(14) . .
O3 Co1 O2 150.51(9) . .
C7 O3 Co1 116.1(2) . .
C7 O3 Na1 130.8(2) . .
Co1 O3 Na1 105.23(10) . .
O4 C7 O3 128.2(4) . .
O4 C7 C3 116.3(3) . .
O3 C7 C3 115.5(3) . .
C3 N1 C2 121.1(3) . .
C3 N1 Co1 119.0(2) . .
C2 N1 Co1 119.9(2) . .
N1 C2 C6 122.3(4) . .
N1 C2 C1 112.8(3) . .
C6 C2 C1 124.9(4) . .
O1 C1 O2 127.3(4) . .
O1 C1 C2 116.2(4) . .
O2 C1 C2 116.5(3) . .
N1 C3 C4 120.5(4) . .
N1 C3 C7 113.7(3) . .
C4 C3 C7 125.8(4) . .
C1 O2 Co1 114.5(2) . .
C1 O2 Na1 132.3(2) . 3_645
Co1 O2 Na1 110.21(11) . 3_645
N2 N3 N2 179.7(9) . 8_776
N3 N2 Co1 124.3(3) . .
C2 C6 C5 116.9(4) . .
C2 C6 H6A 121.5 . .
C5 C6 H6A 121.5 . .
C3 C4 C5 118.6(4) . .
C3 C4 H4A 120.7 . .
C5 C4 H4A 120.7 . .
C4 C5 C6 120.6(4) . .
C4 C5 H5A 119.7 . .
C6 C5 H5A 119.7 . .
C1 O1 Co1 138.6(3) . 6_466
C7 O4 Co1 125.8(2) . 4_564
O2 Na1 O2 178.1(2) 6_566 4_564
O2 Na1 O5 79.77(19) 6_566 .
O2 Na1 O5 102.1(2) 4_564 .
O2 Na1 O5 102.1(2) 6_566 8_776
O2 Na1 O5 79.77(19) 4_564 8_776
O5 Na1 O5 23.3(3) . 8_776
O2 Na1 O3 98.02(10) 6_566 .
O2 Na1 O3 81.04(10) 4_564 .
O5 Na1 O3 124.4(2) . .
O5 Na1 O3 114.1(2) 8_776 .
O2 Na1 O3 81.04(10) 6_566 8_776
O2 Na1 O3 98.02(10) 4_564 8_776
O5 Na1 O3 114.1(2) . 8_776
O5 Na1 O3 124.4(2) 8_776 8_776
O3 Na1 O3 120.37(16) . 8_776
O5 C8 O5 41.1(6) . 8_776
O5 C8 H8A 108.6 . .
O5 C8 H8A 149.7 8_776 .
O5 C8 H8B 108.8 . .
O5 C8 H8B 86.4 8_776 .
H8A C8 H8B 111.0 . .
O5 C8 H8C 109.0 . .
O5 C8 H8C 85.9 8_776 .
H8A C8 H8C 109.4 . .
H8B C8 H8C 110.0 . .
O5 O5 C8 69.4(3) 8_776 .
O5 O5 Na1 78.33(14) 8_776 .
C8 O5 Na1 147.8(4) . .
O5 O5 H5 154.9 8_776 .
C8 O5 H5 90.3 . .
Na1 O5 H5 120.6 . .

loop_
_geom_bond_atom_site_label_1
_geom_bond_atom_site_label_2
_geom_bond_distance
_geom_bond_site_symmetry_2
Co1 O1 1.981(3) 6_566
Co1 N1 2.045(3) .
Co1 O4 2.095(3) 3_645
Co1 N2 2.148(4) .
Co1 O3 2.176(2) .
Co1 O2 2.221(3) .
O3 C7 1.258(4) .
O3 Na1 2.526(3) .
C7 O4 1.254(4) .
C7 C3 1.511(5) .
N1 C3 1.326(4) .
N1 C2 1.327(5) .
C2 C6 1.371(5) .
C2 C1 1.521(5) .
C1 O1 1.238(5) .
C1 O2 1.245(4) .
C3 C4 1.377(5) .
O2 Na1 2.285(2) 3_645
N3 N2 1.179(4) .
N3 N2 1.179(4) 8_776
C6 C5 1.387(7) .
C6 H6A 0.9300 .
C4 C5 1.380(7) .
C4 H4A 0.9300 .
C5 H5A 0.9300 .
O1 Co1 1.981(3) 6_466
O4 Co1 2.095(3) 4_564
Na1 O2 2.285(2) 6_566
Na1 O2 2.285(2) 4_564
Na1 O5 2.361(8) .
Na1 O5 2.361(8) 8_776
Na1 O3 2.526(3) 8_776
C8 O5 1.359(10) .
C8 O5 1.359(10) 8_776
C8 H8A 0.9588 .
C8 H8B 0.9572 .
C8 H8C 0.9614 .
O5 O5 0.955(12) 8_776
O5 H5 0.8499 .

loop_
_geom_torsion_atom_site_label_1
_geom_torsion_atom_site_label_2
_geom_torsion_atom_site_label_3
_geom_torsion_atom_site_label_4
_geom_torsion
_geom_torsion_site_symmetry_1
_geom_torsion_site_symmetry_4
O1 Co1 O3 C7 174.1(3) 6_566 .
N1 Co1 O3 C7 -2.5(3) . .
O4 Co1 O3 C7 86.6(3) 3_645 .
N2 Co1 O3 C7 -94.4(3) . .
O2 Co1 O3 C7 -9.4(4) . .
O1 Co1 O3 Na1 -33.41(16) 6_566 .
N1 Co1 O3 Na1 150.04(14) . .
O4 Co1 O3 Na1 -120.85(12) 3_645 .
N2 Co1 O3 Na1 58.10(16) . .
O2 Co1 O3 Na1 143.11(19) . .
Co1 O3 C7 O4 -177.1(3) . .
Na1 O3 C7 O4 38.9(6) . .
Co1 O3 C7 C3 4.0(4) . .
Na1 O3 C7 C3 -140.0(3) . .
O1 Co1 N1 C3 -99(3) 6_566 .
O4 Co1 N1 C3 -97.6(3) 3_645 .
N2 Co1 N1 C3 88.6(3) . .
O3 Co1 N1 C3 0.3(3) . .
O2 Co1 N1 C3 176.8(3) . .
O1 Co1 N1 C2 84(3) 6_566 .
O4 Co1 N1 C2 85.6(3) 3_645 .
N2 Co1 N1 C2 -88.1(3) . .
O3 Co1 N1 C2 -176.4(4) . .
O2 Co1 N1 C2 0.1(3) . .
C3 N1 C2 C6 -2.3(7) . .
Co1 N1 C2 C6 174.4(4) . .
C3 N1 C2 C1 177.5(4) . .
Co1 N1 C2 C1 -5.8(5) . .
N1 C2 C1 O1 -167.9(4) . .
C6 C2 C1 O1 11.8(8) . .
N1 C2 C1 O2 12.2(6) . .
C6 C2 C1 O2 -168.0(5) . .
C2 N1 C3 C4 0.3(7) . .
Co1 N1 C3 C4 -176.4(4) . .
C2 N1 C3 C7 178.2(4) . .
Co1 N1 C3 C7 1.5(5) . .
O4 C7 C3 N1 177.3(4) . .
O3 C7 C3 N1 -3.7(6) . .
O4 C7 C3 C4 -5.0(7) . .
O3 C7 C3 C4 174.1(5) . .
O1 C1 O2 Co1 168.0(4) . .
C2 C1 O2 Co1 -12.2(5) . .
O1 C1 O2 Na1 9.9(8) . 3_645
C2 C1 O2 Na1 -170.3(3) . 3_645
O1 Co1 O2 C1 -169.4(3) 6_566 .
N1 Co1 O2 C1 7.1(3) . .
O4 Co1 O2 C1 -85.1(3) 3_645 .
N2 Co1 O2 C1 99.1(3) . .
O3 Co1 O2 C1 14.0(4) . .
O1 Co1 O2 Na1 -6.56(19) 6_566 3_645
N1 Co1 O2 Na1 169.97(19) . 3_645
O4 Co1 O2 Na1 77.74(15) 3_645 3_645
N2 Co1 O2 Na1 -98.04(19) . 3_645
O3 Co1 O2 Na1 176.92(16) . 3_645
N2 N3 N2 Co1 -58.5(8) 8_776 .
O1 Co1 N2 N3 124.3(5) 6_566 .
N1 Co1 N2 N3 -56.1(5) . .
O4 Co1 N2 N3 -169.4(10) 3_645 .
O3 Co1 N2 N3 19.4(5) . .
O2 Co1 N2 N3 -131.2(5) . .
N1 C2 C6 C5 2.7(9) . .
C1 C2 C6 C5 -177.0(6) . .
N1 C3 C4 C5 1.0(10) . .
C7 C3 C4 C5 -176.6(6) . .
C3 C4 C5 C6 -0.4(12) . .
C2 C6 C5 C4 -1.4(11) . .
O2 C1 O1 Co1 -29.7(9) . 6_466
C2 C1 O1 Co1 150.5(4) . 6_466
O3 C7 O4 Co1 3.6(6) . 4_564
C3 C7 O4 Co1 -177.5(3) . 4_564
C7 O3 Na1 O2 171.1(3) . 6_566
Co1 O3 Na1 O2 24.31(15) . 6_566
C7 O3 Na1 O2 -7.2(3) . 4_564
Co1 O3 Na1 O2 -154.05(12) . 4_564
C7 O3 Na1 O5 -105.8(4) . .
Co1 O3 Na1 O5 107.4(2) . .
C7 O3 Na1 O5 -81.7(4) . 8_776
Co1 O3 Na1 O5 131.5(2) . 8_776
C7 O3 Na1 O3 86.9(3) . 8_776
Co1 O3 Na1 O3 -59.97(7) . 8_776
O5 C8 O5 Na1 0.000(2) 8_776 .
O2 Na1 O5 O5 162.9(12) 6_566 8_776
O2 Na1 O5 O5 -17.2(12) 4_564 8_776
O3 Na1 O5 O5 70.1(13) . 8_776
O3 Na1 O5 O5 -121.8(11) 8_776 8_776
O2 Na1 O5 C8 162.9(12) 6_566 .
O2 Na1 O5 C8 -17.2(12) 4_564 .
O5 Na1 O5 C8 0.000(2) 8_776 .
O3 Na1 O5 C8 70.1(13) . .
O3 Na1 O5 C8 -121.8(11) 8_776 .
